data_4518853
loop_
_publ_author_name
'Pan, Yongkai'
'Wang, Donglei'
'Chen, Yunrong'
'Zhang, DeKun'
'Liu, Wei'
'Yang, Xiaoyu'

_publ_section_title
;
 Kinetic Resolution of \a-Tertiary Propargylic Amines through Asymmetric
 Remote Aminations of Anilines
;
_journal_name_full 'ACS Catalysis'
_journal_page_first 8443
_journal_page_last 8448
_journal_paper_doi 10.1021/acscatal.1c02331
_journal_year 2021
_chemical_absolute_configuration ad
_chemical_formula_moiety 'C16 H15 N'
_chemical_formula_sum 'C16 H15 N'
_chemical_formula_weight 221.29
_space_group_crystal_system tetragonal
_space_group_IT_number 78
_space_group_name_Hall 'P 4cw'
_space_group_name_H-M_alt 'P 43'
_atom_sites_solution_hydrogens geom
_atom_sites_solution_primary dual
_audit_creation_date 2020-06-09
_audit_creation_method
;
Olex2 1.2
(compiled 2018.05.29 svn.r3508 for OlexSys, GUI svn.r5506)
;
_cell_angle_alpha 90
_cell_angle_beta 90
_cell_angle_gamma 90
_cell_formula_units_Z 4
_cell_length_a 9.9852(3)
_cell_length_b 9.9852(3)
_cell_length_c 12.7680(4)
_cell_measurement_reflns_used 9971
_cell_measurement_temperature 150(2)
_cell_measurement_theta_max 78.92
_cell_measurement_theta_min 4.43
_cell_volume 1273.02(7)
_computing_cell_refinement 'SAINT v8.37A (Bruker, 2015)'
_computing_data_reduction 'SAINT v8.37A (Bruker, 2015)'
_computing_molecular_graphics 'Olex2 (Dolomanov et al., 2009)'
_computing_publication_material 'Olex2 (Dolomanov et al., 2009)'
_computing_structure_refinement 'ShelXL (Sheldrick, 2015)'
_computing_structure_solution 'ShelXT (Sheldrick, 2015)'
_diffrn_ambient_temperature 150.0
_diffrn_measured_fraction_theta_full 0.997
_diffrn_measured_fraction_theta_max 0.995
_diffrn_measurement_device_type 'Bruker APEX-II CCD'
_diffrn_measurement_method '\f and \w scans'
_diffrn_radiation_type CuK\a
_diffrn_radiation_wavelength 1.54178
_diffrn_reflns_av_R_equivalents 0.0773
_diffrn_reflns_av_unetI/netI 0.0265
_diffrn_reflns_Laue_measured_fraction_full 0.997
_diffrn_reflns_Laue_measured_fraction_max 0.995
_diffrn_reflns_limit_h_max 12
_diffrn_reflns_limit_h_min -12
_diffrn_reflns_limit_k_max 12
_diffrn_reflns_limit_k_min -12
_diffrn_reflns_limit_l_max 16
_diffrn_reflns_limit_l_min -16
_diffrn_reflns_number 40590
_diffrn_reflns_point_group_measured_fraction_full 0.997
_diffrn_reflns_point_group_measured_fraction_max 0.991
_diffrn_reflns_theta_full 67.679
_diffrn_reflns_theta_max 79.458
_diffrn_reflns_theta_min 4.428
_diffrn_standards_number 0
_exptl_absorpt_coefficient_mu 0.509
_exptl_absorpt_correction_T_max 0.7542
_exptl_absorpt_correction_T_min 0.6506
_exptl_absorpt_correction_type multi-scan
_exptl_absorpt_process_details
;
SADABS-2016/2 (Bruker,2016/2) was used for absorption correction.
wR2(int) was 0.1385 before and 0.0857 after correction.
The Ratio of minimum to maximum transmission is 0.8626.
The \l/2 correction factor is Not present.
;
_exptl_crystal_colour colourless
_exptl_crystal_colour_primary colourless
_exptl_crystal_density_diffrn 1.155
_exptl_crystal_description block
_exptl_crystal_F_000 472
_exptl_crystal_size_max 0.2
_exptl_crystal_size_mid 0.15
_exptl_crystal_size_min 0.1
_refine_diff_density_max 0.197
_refine_diff_density_min -0.269
_refine_diff_density_rms 0.043
_refine_ls_abs_structure_details
;
 Flack x determined using 1126 quotients [(I+)-(I-)]/[(I+)+(I-)]
 (Parsons, Flack and Wagner, Acta Cryst. B69 (2013) 249-259).
;
_refine_ls_abs_structure_Flack 0.1(3)
_refine_ls_extinction_method none
_refine_ls_goodness_of_fit_ref 1.107
_refine_ls_hydrogen_treatment constr
_refine_ls_matrix_type full
_refine_ls_number_parameters 155
_refine_ls_number_reflns 2744
_refine_ls_number_restraints 1
_refine_ls_restrained_S_all 1.107
_refine_ls_R_factor_all 0.0479
_refine_ls_R_factor_gt 0.0427
_refine_ls_shift/su_max 0.000
_refine_ls_shift/su_mean 0.000
_refine_ls_structure_factor_coef Fsqd
_refine_ls_weighting_details 'w=1/[\s^2^(Fo^2^)+(0.0396P)^2^+0.3775P] where P=(Fo^2^+2Fc^2^)/3'
_refine_ls_weighting_scheme calc
_refine_ls_wR_factor_gt 0.0982
_refine_ls_wR_factor_ref 0.1030
_reflns_Friedel_coverage 0.904
_reflns_Friedel_fraction_full 0.998
_reflns_Friedel_fraction_max 0.986
_reflns_number_gt 2540
_reflns_number_total 2744
_reflns_threshold_expression 'I > 2\s(I)'
_cod_data_source_file cs1c02331_si_002.cif
_cod_data_source_block cu_pyk_s_3_0m
_cod_original_cell_volume 1273.02(9)
_cod_database_code 4518853
_shelx_shelxl_version_number 2018/3
_shelx_space_group_comment
;
The symmetry employed for this shelxl refinement is uniquely defined
by the following loop, which should always be used as a source of
symmetry information in preference to the above space-group names.
They are only intended as comments.
;
_shelx_estimated_absorpt_t_max 0.951
_shelx_estimated_absorpt_t_min 0.905
_olex2_refinement_description
;
1. Fixed Uiso
 At 1.2 times of:
  All C(H) groups, All N(H) groups
 At 1.5 times of:
  All C(H,H,H) groups
2.a Aromatic/amide H refined with riding coordinates:
 N001(H001), C004(H004), C006(H006), C009(H009), C00A(H00A), C00C(H00E),
 C00D(H00F), C00E(H00G), C00F(H00H), C00G(H00I), C00H(H00J)
2.b Idealised Me refined as rotating group:
 C00B(H00B,H00C,H00D)
2.c :
 C005(H005)
;
_olex2_submission_special_instructions 'No special instructions were received'

loop_
_space_group_symop_operation_xyz
'x, y, z'
'-x, -y, z+1/2'
'-y, x, z+3/4'
'y, -x, z+1/4'

loop_
_atom_site_label
_atom_site_type_symbol
_atom_site_fract_x
_atom_site_fract_y
_atom_site_fract_z
_atom_site_U_iso_or_equiv
_atom_site_adp_type
_atom_site_occupancy
_atom_site_site_symmetry_order
_atom_site_calc_flag
_atom_site_refinement_flags_posn
_atom_site_refinement_flags_adp
_atom_site_refinement_flags_occupancy
_atom_site_disorder_assembly
_atom_site_disorder_group
N001 N 0.5941(2) 0.8444(2) 0.49929(16) 0.0313(5) Uani 1 1 d . . . . .
H001 H 0.659227 0.791315 0.520190 0.038 Uiso 1 1 calc R . . . .
C002 C 0.3573(2) 0.8138(2) 0.54926(18) 0.0273(5) Uani 1 1 d . . . . .
C003 C 0.4284(2) 0.8248(2) 0.36100(19) 0.0292(5) Uani 1 1 d . . . . .
C004 C 0.2222(3) 0.8008(2) 0.5227(2) 0.0334(5) Uani 1 1 d . . . . .
H004 H 0.197687 0.780377 0.452576 0.040 Uiso 1 1 calc R . . . .
C005 C 0.4067(3) 0.8558(3) 0.2726(2) 0.0339(5) Uani 1 1 d . . . . .
H005 H 0.389394 0.880498 0.202002 0.041 Uiso 1 1 calc R . . . .
C006 C 0.1236(3) 0.8176(3) 0.5981(2) 0.0392(6) Uani 1 1 d . . . . .
H006 H 0.032070 0.808194 0.579301 0.047 Uiso 1 1 calc R . . . .
C007 C 0.4667(2) 0.7832(2) 0.46880(19) 0.0282(5) Uani 1 1 d . . . . .
C008 C 0.6183(2) 0.9819(3) 0.49711(19) 0.0300(5) Uani 1 1 d . . . . .
C009 C 0.3905(3) 0.8441(3) 0.65257(19) 0.0320(5) Uani 1 1 d . . . . .
H009 H 0.481928 0.853299 0.671847 0.038 Uiso 1 1 calc R . . . .
C00A C 0.5162(2) 1.0762(2) 0.4862(2) 0.0311(5) Uani 1 1 d . . . . .
H00A H 0.426020 1.047428 0.478510 0.037 Uiso 1 1 calc R . . . .
C00B C 0.4878(3) 0.6304(3) 0.4696(2) 0.0359(6) Uani 1 1 d . . . . .
H00B H 0.554659 0.606144 0.416665 0.054 Uiso 1 1 calc GR . . . .
H00C H 0.402933 0.585500 0.453677 0.054 Uiso 1 1 calc GR . . . .
H00D H 0.519281 0.602276 0.538876 0.054 Uiso 1 1 calc GR . . . .
C00C C 0.1576(3) 0.8480(3) 0.7008(2) 0.0408(7) Uani 1 1 d . . . . .
H00E H 0.089741 0.859693 0.752135 0.049 Uiso 1 1 calc R . . . .
C00D C 0.7500(3) 1.0276(3) 0.5097(2) 0.0399(6) Uani 1 1 d . . . . .
H00F H 0.820823 0.964936 0.517875 0.048 Uiso 1 1 calc R . . . .
C00E C 0.2914(3) 0.8610(3) 0.7276(2) 0.0373(6) Uani 1 1 d . . . . .
H00G H 0.315456 0.881714 0.797729 0.045 Uiso 1 1 calc R . . . .
C00F C 0.5460(3) 1.2124(3) 0.4865(2) 0.0403(6) Uani 1 1 d . . . . .
H00H H 0.475817 1.275798 0.478631 0.048 Uiso 1 1 calc R . . . .
C00G C 0.6764(3) 1.2567(3) 0.4981(2) 0.0470(7) Uani 1 1 d . . . . .
H00I H 0.696028 1.349783 0.497669 0.056 Uiso 1 1 calc R . . . .
C00H C 0.7774(3) 1.1640(4) 0.5103(2) 0.0492(8) Uani 1 1 d . . . . .
H00J H 0.867060 1.193710 0.519309 0.059 Uiso 1 1 calc R . . . .

loop_
_atom_site_aniso_label
_atom_site_aniso_U_11
_atom_site_aniso_U_22
_atom_site_aniso_U_33
_atom_site_aniso_U_23
_atom_site_aniso_U_13
_atom_site_aniso_U_12
N001 0.0264(9) 0.0355(11) 0.0319(11) -0.0019(9) -0.0057(8) 0.0050(8)
C002 0.0306(12) 0.0238(10) 0.0275(11) 0.0004(9) -0.0019(9) -0.0012(9)
C003 0.0298(12) 0.0300(12) 0.0277(12) -0.0029(10) -0.0025(10) 0.0025(10)
C004 0.0332(13) 0.0338(12) 0.0332(12) 0.0020(10) -0.0053(10) -0.0050(10)
C005 0.0413(13) 0.0349(13) 0.0256(12) 0.0015(10) -0.0028(10) 0.0022(11)
C006 0.0316(13) 0.0371(14) 0.0489(16) 0.0022(13) 0.0025(12) -0.0067(11)
C007 0.0302(11) 0.0315(12) 0.0230(11) -0.0024(9) -0.0055(9) 0.0023(9)
C008 0.0287(11) 0.0391(13) 0.0222(10) -0.0049(10) -0.0005(9) -0.0034(10)
C009 0.0373(14) 0.0344(13) 0.0243(12) -0.0009(10) -0.0010(10) -0.0001(10)
C00A 0.0308(12) 0.0322(12) 0.0303(12) -0.0037(10) 0.0004(10) -0.0034(9)
C00B 0.0467(15) 0.0347(13) 0.0261(12) -0.0008(10) -0.0056(11) 0.0075(11)
C00C 0.0446(15) 0.0339(13) 0.0440(16) -0.0001(11) 0.0136(13) -0.0046(11)
C00D 0.0273(12) 0.0614(17) 0.0310(13) -0.0054(13) -0.0027(10) -0.0034(12)
C00E 0.0493(16) 0.0348(13) 0.0278(13) -0.0011(10) 0.0059(11) -0.0024(11)
C00F 0.0477(16) 0.0353(14) 0.0379(15) -0.0038(11) 0.0034(12) -0.0068(12)
C00G 0.0546(18) 0.0478(16) 0.0385(16) -0.0090(13) 0.0068(13) -0.0229(14)
C00H 0.0407(16) 0.072(2) 0.0346(14) -0.0111(15) 0.0048(12) -0.0252(15)

loop_
_atom_type_symbol
_atom_type_description
_atom_type_scat_dispersion_real
_atom_type_scat_dispersion_imag
_atom_type_scat_source
C C 0.0181 0.0091 'International Tables Vol C Tables 4.2.6.8 and 6.1.1.4'
H H 0.0000 0.0000 'International Tables Vol C Tables 4.2.6.8 and 6.1.1.4'
N N 0.0311 0.0180 'International Tables Vol C Tables 4.2.6.8 and 6.1.1.4'

loop_
_geom_angle_atom_site_label_1
_geom_angle_atom_site_label_2
_geom_angle_atom_site_label_3
_geom_angle
_geom_angle_site_symmetry_1
_geom_angle_site_symmetry_3
_geom_angle_publ_flag
C008 N001 C007 123.8(2) . . ?
C004 C002 C007 120.5(2) . . ?
C009 C002 C004 118.7(2) . . ?
C009 C002 C007 120.6(2) . . ?
C005 C003 C007 175.4(3) . . ?
C006 C004 C002 120.3(3) . . ?
C004 C006 C00C 120.6(3) . . ?
N001 C007 C002 111.00(19) . . ?
N001 C007 C003 110.7(2) . . ?
N001 C007 C00B 107.03(19) . . ?
C002 C007 C00B 106.9(2) . . ?
C003 C007 C002 112.44(19) . . ?
C003 C007 C00B 108.5(2) . . ?
N001 C008 C00D 118.7(2) . . ?
C00A C008 N001 122.7(2) . . ?
C00A C008 C00D 118.6(2) . . ?
C00E C009 C002 120.7(3) . . ?
C00F C00A C008 120.2(2) . . ?
C00E C00C C006 119.3(2) . . ?
C00H C00D C008 120.3(3) . . ?
C00C C00E C009 120.4(3) . . ?
C00G C00F C00A 121.0(3) . . ?
C00H C00G C00F 119.1(3) . . ?
C00G C00H C00D 120.9(3) . . ?

loop_
_geom_bond_atom_site_label_1
_geom_bond_atom_site_label_2
_geom_bond_distance
_geom_bond_site_symmetry_2
_geom_bond_publ_flag
N001 C007 1.464(3) . ?
N001 C008 1.395(3) . ?
C002 C004 1.397(3) . ?
C002 C007 1.530(3) . ?
C002 C009 1.393(3) . ?
C003 C005 1.191(4) . ?
C003 C007 1.488(3) . ?
C004 C006 1.387(4) . ?
C006 C00C 1.387(4) . ?
C007 C00B 1.540(3) . ?
C008 C00A 1.395(4) . ?
C008 C00D 1.401(3) . ?
C009 C00E 1.387(4) . ?
C00A C00F 1.392(4) . ?
C00C C00E 1.386(4) . ?
C00D C00H 1.389(5) . ?
C00F C00G 1.383(4) . ?
C00G C00H 1.378(5) . ?
